data_4035378
loop_
_publ_author_name
'Ndzeidze, Gilbert N.'
'Li, Lingzi'
'Steinmetz, Mark G.'

_publ_section_title
;
 Reversible Triplet Excitation Transfer in a Trimethylene-Linked
 Thioxanthone and Benzothiophene-2-Carboxanilide that Photochemically
 Expels Leaving Group Anions.
;
_journal_issue 16
_journal_name_full 'The Journal of organic chemistry'
_journal_page_first 8995
_journal_page_last 9007
_journal_paper_doi 10.1021/acs.joc.8b01173
_journal_volume 83
_journal_year 2018
_chemical_formula_moiety 'C33 H24 Cl N O4 S2'
_chemical_formula_sum 'C33 H24 Cl N O4 S2'
_chemical_formula_weight 598.10
_space_group_crystal_system triclinic
_space_group_IT_number 2
_space_group_name_Hall '-P 1'
_space_group_name_H-M_alt 'P -1'
_atom_sites_solution_hydrogens geom
_atom_sites_solution_primary iterative
_atom_sites_solution_secondary difmap
_audit_creation_date 2017-10-19
_audit_creation_method
;
Olex2 1.2
(compiled 2017.08.10 svn.r3458 for OlexSys, GUI svn.r5381)
;
_cell_angle_alpha 78.921(2)
_cell_angle_beta 83.629(2)
_cell_angle_gamma 81.536(2)
_cell_formula_units_Z 2
_cell_length_a 8.4756(2)
_cell_length_b 9.5981(2)
_cell_length_c 17.4464(4)
_cell_measurement_reflns_used 16137
_cell_measurement_temperature 100(2)
_cell_measurement_theta_max 29.6200
_cell_measurement_theta_min 3.5040
_cell_volume 1372.63(5)
_computing_cell_refinement 'CrysAlisPro 1.171.39.29c (Rigaku OD, 2017)'
_computing_data_collection 'CrysAlisPro 1.171.39.29c (Rigaku OD, 2017)'
_computing_data_reduction 'CrysAlisPro 1.171.39.29c (Rigaku OD, 2017)'
_computing_molecular_graphics 'Olex2 (Dolomanov et al., 2009)'
_computing_publication_material 'Olex2 (Dolomanov et al., 2009)'
_computing_structure_refinement 'XL (Sheldrick, 2008)'
_computing_structure_solution 'olex2.solve (Bourhis et al., 2015)'
_diffrn_ambient_temperature 100.15
_diffrn_detector 'CCD plate'
_diffrn_detector_area_resol_mean 10.3756
_diffrn_detector_type Atlas
_diffrn_measured_fraction_theta_full 0.997
_diffrn_measured_fraction_theta_max 0.905
_diffrn_measurement_details
;
List of Runs (angles in degrees, time in seconds):

  # Type    Start    End  Width  t~exp~   \w     \q     \k     \f   Frames
--------------------------------------------------------------------------
  1  \w    -39.00  62.00   1.00    4.00    --  -10.69  57.00-120.00  101
  2  \w    -83.00  18.00   1.00    4.00    --  -10.69 -61.00 -42.00  101
  3  \w    -87.00  22.00   1.00    4.00    --  -10.69 -77.00 120.00  109
  4  \w    -20.00  30.00   1.00    4.00    --  -10.69 -99.00-120.00   50
  5  \w    -39.00  62.00   1.00    4.00    --  -10.69  57.00  90.00  101
  6  \w    -20.00  30.00   1.00    4.00    --  -10.69 -99.00-180.00   50
  7  \w    -20.00  52.00   1.00    4.00    --   10.77 -99.00-180.00   72
  8  \w    -65.00  43.00   1.00    4.00    --   10.77 -77.00  30.00  108
  9  \w    -20.00  52.00   1.00    4.00    --   10.77 -99.00   0.00   72
 10  \w    -84.00 -59.00   1.00    4.00    --  -10.69 -57.00-120.00   25
;
_diffrn_measurement_device 'four-circle diffractometer'
_diffrn_measurement_device_type 'SuperNova, Dual, Cu at home/near, Atlas'
_diffrn_measurement_method '\w scans'
_diffrn_orient_matrix_type 'CrysAlisPro convention (1999,Acta A55,543-557)'
_diffrn_orient_matrix_UB_11 0.0227311000
_diffrn_orient_matrix_UB_12 0.0608725000
_diffrn_orient_matrix_UB_13 -0.0266157000
_diffrn_orient_matrix_UB_21 -0.0779268000
_diffrn_orient_matrix_UB_22 0.0146907000
_diffrn_orient_matrix_UB_23 -0.0132107000
_diffrn_orient_matrix_UB_31 -0.0249339000
_diffrn_orient_matrix_UB_32 0.0429583000
_diffrn_orient_matrix_UB_33 0.0290847000
_diffrn_radiation_monochromator mirror
_diffrn_radiation_probe x-ray
_diffrn_radiation_type MoK\a
_diffrn_radiation_wavelength 0.71073
_diffrn_reflns_av_R_equivalents 0.0280
_diffrn_reflns_av_unetI/netI 0.0268
_diffrn_reflns_limit_h_max 11
_diffrn_reflns_limit_h_min -11
_diffrn_reflns_limit_k_max 13
_diffrn_reflns_limit_k_min -12
_diffrn_reflns_limit_l_max 23
_diffrn_reflns_limit_l_min -24
_diffrn_reflns_number 31139
_diffrn_reflns_theta_full 27.00
_diffrn_reflns_theta_max 29.66
_diffrn_reflns_theta_min 3.48
_diffrn_source 'micro-focus sealed X-ray tube'
_diffrn_source_type 'SuperNova (Mo) X-ray Source'
_exptl_absorpt_coefficient_mu 0.333
_exptl_absorpt_correction_T_max 1.000
_exptl_absorpt_correction_T_min 0.365
_exptl_absorpt_correction_type gaussian
_exptl_absorpt_process_details
;
CrysAlisPro 1.171.39.29c (Rigaku Oxford Diffraction, 2017)
Numerical absorption correction based on gaussian integration over
			a multifaceted crystal model
Empirical absorption correction using spherical harmonics,
 implemented in SCALE3 ABSPACK scaling algorithm.
;
_exptl_crystal_colour 'light yellow'
_exptl_crystal_colour_modifier light
_exptl_crystal_colour_primary yellow
_exptl_crystal_density_diffrn 1.447
_exptl_crystal_density_method 'not measured'
_exptl_crystal_description prism
_exptl_crystal_F_000 620
_exptl_crystal_size_max 0.426
_exptl_crystal_size_mid 0.289
_exptl_crystal_size_min 0.191
_refine_diff_density_max 0.357
_refine_diff_density_min -0.300
_refine_diff_density_rms 0.057
_refine_ls_extinction_method none
_refine_ls_goodness_of_fit_ref 1.042
_refine_ls_hydrogen_treatment constr
_refine_ls_matrix_type full
_refine_ls_number_parameters 371
_refine_ls_number_reflns 7034
_refine_ls_number_restraints 0
_refine_ls_restrained_S_all 1.042
_refine_ls_R_factor_all 0.0431
_refine_ls_R_factor_gt 0.0343
_refine_ls_shift/su_max 0.001
_refine_ls_shift/su_mean 0.000
_refine_ls_structure_factor_coef Fsqd
_refine_ls_weighting_details 'calc w=1/[\s^2^(Fo^2^)+(0.0376P)^2^+0.6763P] where P=(Fo^2^+2Fc^2^)/3'
_refine_ls_weighting_scheme calc
_refine_ls_wR_factor_gt 0.0810
_refine_ls_wR_factor_ref 0.0868
_reflns_number_gt 6051
_reflns_number_total 7034
_reflns_threshold_expression >2sigma(I)
_cod_data_source_file jo8b01173_si_002.cif
_cod_data_source_block stein1d
_cod_original_cell_volume 1372.62(6)
_cod_database_code 4035378
_chemical_oxdiff_formula 'C33 H24 Cl N O4 S2'
_reflns_odcompleteness_completeness 99.79
_reflns_odcompleteness_iscentric 1
_reflns_odcompleteness_theta 26.32
_olex2_refinement_description
;
1. Fixed Uiso
 At 1.2 times of:
  All C(H) groups, All C(H,H) groups
 At 1.5 times of:
  All C(H,H,H) groups
2.a Secondary CH2 refined with riding coordinates:
 C14(H14A,H14B), C15(H15A,H15B), C16(H16A,H16B)
2.b Aromatic/amide H refined with riding coordinates:
 C2(H2), C3(H3), C4(H4), C5(H5), C9(H9), C11(H11), C12(H12), C21(H21),
 C22(H22), C24(H24), C27(H27), C28(H28), C29(H29), C30(H30), C31(H31)
2.c Idealised Me refined as rotating group:
 C33(H33A,H33B,H33C)
;
_olex2_date_sample_data_collection 2017-10-18
_olex2_date_sample_submission 2017-10-18
_olex2_submission_special_instructions 'No special instructions were received'
_oxdiff_exptl_absorpt_empirical_details
;
Empirical correction (ABSPACK) includes:
- Absorption correction using spherical harmonics
- Frame scaling
;
_oxdiff_exptl_absorpt_empirical_full_max 1.125
_oxdiff_exptl_absorpt_empirical_full_min 0.939

loop_
_space_group_symop_id
_space_group_symop_operation_xyz
1 'x, y, z'
2 '-x, -y, -z'

loop_
_atom_site_label
_atom_site_type_symbol
_atom_site_fract_x
_atom_site_fract_y
_atom_site_fract_z
_atom_site_U_iso_or_equiv
_atom_site_adp_type
_atom_site_occupancy
_atom_site_calc_flag
_atom_site_refinement_flags_posn
Cl1 Cl 0.02545(4) 0.40812(4) 0.15789(2) 0.02191(9) Uani 1 d .
S1 S 1.27490(4) 0.13374(4) 0.53043(2) 0.02029(9) Uani 1 d .
S2 S 0.37159(4) 0.05337(3) 0.124041(19) 0.01671(8) Uani 1 d .
O1 O 0.90830(14) 0.42205(14) 0.64742(7) 0.0366(3) Uani 1 d .
O2 O 0.31862(12) 0.10372(10) 0.30033(6) 0.0208(2) Uani 1 d .
O3 O 0.24665(14) -0.08266(12) -0.15344(7) 0.0293(3) Uani 1 d .
O4 O 0.02871(13) 0.07130(11) -0.18624(6) 0.0222(2) Uani 1 d .
N1 N 0.37089(14) 0.33222(12) 0.25427(6) 0.0162(2) Uani 1 d .
C1 C 1.29497(17) 0.21678(14) 0.60856(8) 0.0173(3) Uani 1 d .
C2 C 1.44282(18) 0.18082(15) 0.64128(9) 0.0223(3) Uani 1 d .
H2 H 1.5254 0.1185 0.6191 0.027 Uiso 1 calc R
C3 C 1.46824(19) 0.23584(16) 0.70554(9) 0.0251(3) Uani 1 d .
H3 H 1.5684 0.2112 0.7275 0.030 Uiso 1 calc R
C4 C 1.34765(19) 0.32764(16) 0.73861(9) 0.0250(3) Uani 1 d .
H4 H 1.3654 0.3650 0.7831 0.030 Uiso 1 calc R
C5 C 1.20328(18) 0.36346(16) 0.70633(8) 0.0223(3) Uani 1 d .
H5 H 1.1220 0.4265 0.7288 0.027 Uiso 1 calc R
C6 C 1.17313(17) 0.30905(14) 0.64089(8) 0.0180(3) Uani 1 d .
C7 C 1.01175(18) 0.34857(16) 0.61246(8) 0.0214(3) Uani 1 d .
C8 C 0.97531(16) 0.29694(15) 0.54248(8) 0.0173(3) Uani 1 d .
C9 C 0.82350(17) 0.34278(15) 0.51491(8) 0.0194(3) Uani 1 d .
H9 H 0.7496 0.4053 0.5417 0.023 Uiso 1 calc R
C10 C 0.77743(17) 0.30016(15) 0.45010(8) 0.0182(3) Uani 1 d .
C11 C 0.88967(18) 0.20874(16) 0.41152(8) 0.0218(3) Uani 1 d .
H11 H 0.8619 0.1793 0.3664 0.026 Uiso 1 calc R
C12 C 1.03929(18) 0.16051(16) 0.43745(8) 0.0220(3) Uani 1 d .
H12 H 1.1125 0.0975 0.4107 0.026 Uiso 1 calc R
C13 C 1.08335(16) 0.20424(15) 0.50307(8) 0.0177(3) Uani 1 d .
C14 C 0.61137(17) 0.35139(16) 0.42377(8) 0.0201(3) Uani 1 d .
H14A H 0.5958 0.4574 0.4138 0.024 Uiso 1 calc R
H14B H 0.5323 0.3189 0.4673 0.024 Uiso 1 calc R
C15 C 0.57523(17) 0.30085(15) 0.35045(8) 0.0193(3) Uani 1 d .
H15A H 0.6490 0.3374 0.3055 0.023 Uiso 1 calc R
H15B H 0.5925 0.1949 0.3588 0.023 Uiso 1 calc R
C16 C 0.40298(17) 0.35427(15) 0.33216(8) 0.0183(3) Uani 1 d .
H16A H 0.3299 0.3034 0.3726 0.022 Uiso 1 calc R
H16B H 0.3802 0.4576 0.3345 0.022 Uiso 1 calc R
C17 C 0.32642(16) 0.20671(14) 0.24645(8) 0.0163(3) Uani 1 d .
C18 C 0.27920(16) 0.19608(13) 0.16746(8) 0.0153(3) Uani 1 d .
C19 C 0.15663(16) 0.27106(14) 0.12719(8) 0.0162(3) Uani 1 d .
C20 C 0.13545(16) 0.22096(14) 0.05707(8) 0.0153(3) Uani 1 d .
C21 C 0.02843(17) 0.27711(15) -0.00024(8) 0.0194(3) Uani 1 d .
H21 H -0.0472 0.3588 0.0052 0.023 Uiso 1 calc R
C22 C 0.03437(17) 0.21227(14) -0.06461(8) 0.0187(3) Uani 1 d .
H22 H -0.0362 0.2511 -0.1043 0.022 Uiso 1 calc R
C23 C 0.14321(16) 0.08959(14) -0.07233(8) 0.0169(3) Uani 1 d .
C24 C 0.24970(16) 0.03207(14) -0.01615(8) 0.0165(3) Uani 1 d .
H24 H 0.3232 -0.0511 -0.0214 0.020 Uiso 1 calc R
C25 C 0.24624(16) 0.09928(14) 0.04832(8) 0.0152(3) Uani 1 d .
C26 C 0.41366(16) 0.43923(14) 0.18864(8) 0.0159(3) Uani 1 d .
C27 C 0.54645(17) 0.40983(15) 0.13721(8) 0.0189(3) Uani 1 d .
H27 H 0.6066 0.3173 0.1436 0.023 Uiso 1 calc R
C28 C 0.59039(18) 0.51707(16) 0.07634(9) 0.0237(3) Uani 1 d .
H28 H 0.6811 0.4979 0.0410 0.028 Uiso 1 calc R
C29 C 0.50239(18) 0.65199(16) 0.06704(9) 0.0241(3) Uani 1 d .
H29 H 0.5321 0.7247 0.0250 0.029 Uiso 1 calc R
C30 C 0.37125(18) 0.68070(15) 0.11895(9) 0.0218(3) Uani 1 d .
H30 H 0.3115 0.7734 0.1125 0.026 Uiso 1 calc R
C31 C 0.32625(17) 0.57497(14) 0.18042(8) 0.0181(3) Uani 1 d .
H31 H 0.2369 0.5951 0.2164 0.022 Uiso 1 calc R
C32 C 0.14796(17) 0.01590(15) -0.14067(8) 0.0191(3) Uani 1 d .
C33 C 0.0281(2) 0.00569(17) -0.25431(8) 0.0265(3) Uani 1 d .
H33A H 0.1246 0.0227 -0.2894 0.040 Uiso 1 calc GR
H33B H -0.0670 0.0475 -0.2820 0.040 Uiso 1 calc GR
H33C H 0.0262 -0.0976 -0.2376 0.040 Uiso 1 calc GR

loop_
_atom_site_aniso_label
_atom_site_aniso_U_11
_atom_site_aniso_U_22
_atom_site_aniso_U_33
_atom_site_aniso_U_23
_atom_site_aniso_U_13
_atom_site_aniso_U_12
Cl1 0.01942(17) 0.02058(17) 0.02701(18) -0.01098(13) -0.00612(13) 0.00524(12)
S1 0.01599(17) 0.02392(18) 0.02209(17) -0.00833(13) -0.00400(13) 0.00106(13)
S2 0.01640(17) 0.01534(16) 0.01830(16) -0.00404(11) -0.00496(12) 0.00221(12)
O1 0.0217(6) 0.0598(8) 0.0344(6) -0.0309(6) -0.0091(5) 0.0100(5)
O2 0.0245(5) 0.0179(5) 0.0185(5) -0.0001(4) -0.0035(4) -0.0006(4)
O3 0.0306(6) 0.0291(6) 0.0308(6) -0.0154(5) -0.0075(5) 0.0049(5)
O4 0.0237(5) 0.0266(5) 0.0183(5) -0.0066(4) -0.0059(4) -0.0040(4)
N1 0.0180(6) 0.0173(5) 0.0140(5) -0.0025(4) -0.0054(4) -0.0014(4)
C1 0.0187(7) 0.0163(6) 0.0170(6) 0.0000(5) -0.0029(5) -0.0048(5)
C2 0.0204(7) 0.0209(7) 0.0251(7) -0.0022(5) -0.0061(6) -0.0005(5)
C3 0.0211(8) 0.0265(8) 0.0281(8) -0.0015(6) -0.0118(6) -0.0020(6)
C4 0.0266(8) 0.0283(8) 0.0229(7) -0.0055(6) -0.0095(6) -0.0054(6)
C5 0.0222(7) 0.0253(7) 0.0212(7) -0.0073(5) -0.0044(6) -0.0027(6)
C6 0.0173(7) 0.0198(7) 0.0176(6) -0.0022(5) -0.0035(5) -0.0047(5)
C7 0.0182(7) 0.0279(7) 0.0198(7) -0.0085(5) -0.0036(5) -0.0012(6)
C8 0.0152(7) 0.0214(7) 0.0161(6) -0.0045(5) -0.0016(5) -0.0029(5)
C9 0.0165(7) 0.0237(7) 0.0184(7) -0.0066(5) -0.0016(5) -0.0005(5)
C10 0.0158(7) 0.0226(7) 0.0167(6) -0.0029(5) -0.0026(5) -0.0039(5)
C11 0.0214(7) 0.0286(8) 0.0182(7) -0.0094(5) -0.0041(5) -0.0034(6)
C12 0.0198(7) 0.0265(7) 0.0212(7) -0.0097(5) -0.0014(6) -0.0010(6)
C13 0.0143(7) 0.0208(7) 0.0181(6) -0.0033(5) -0.0026(5) -0.0023(5)
C14 0.0164(7) 0.0274(7) 0.0180(6) -0.0059(5) -0.0039(5) -0.0031(5)
C15 0.0186(7) 0.0230(7) 0.0175(6) -0.0052(5) -0.0054(5) -0.0013(5)
C16 0.0194(7) 0.0221(7) 0.0148(6) -0.0055(5) -0.0048(5) -0.0019(5)
C17 0.0137(6) 0.0168(6) 0.0174(6) -0.0028(5) -0.0024(5) 0.0011(5)
C18 0.0158(6) 0.0133(6) 0.0168(6) -0.0026(4) -0.0013(5) -0.0022(5)
C19 0.0152(6) 0.0139(6) 0.0194(6) -0.0040(5) -0.0006(5) -0.0009(5)
C20 0.0140(6) 0.0145(6) 0.0174(6) -0.0024(5) -0.0011(5) -0.0030(5)
C21 0.0166(7) 0.0176(6) 0.0238(7) -0.0043(5) -0.0041(5) 0.0015(5)
C22 0.0165(7) 0.0193(7) 0.0209(7) -0.0030(5) -0.0060(5) -0.0016(5)
C23 0.0156(7) 0.0181(6) 0.0178(6) -0.0036(5) -0.0013(5) -0.0043(5)
C24 0.0148(6) 0.0157(6) 0.0191(6) -0.0037(5) -0.0006(5) -0.0017(5)
C25 0.0127(6) 0.0159(6) 0.0166(6) -0.0005(5) -0.0027(5) -0.0025(5)
C26 0.0167(7) 0.0163(6) 0.0159(6) -0.0027(5) -0.0066(5) -0.0029(5)
C27 0.0178(7) 0.0189(7) 0.0207(7) -0.0041(5) -0.0049(5) -0.0009(5)
C28 0.0202(7) 0.0295(8) 0.0217(7) -0.0052(6) 0.0003(6) -0.0049(6)
C29 0.0250(8) 0.0235(7) 0.0239(7) 0.0026(5) -0.0053(6) -0.0103(6)
C30 0.0214(7) 0.0159(6) 0.0289(7) -0.0017(5) -0.0104(6) -0.0024(5)
C31 0.0157(7) 0.0187(7) 0.0213(7) -0.0058(5) -0.0048(5) -0.0022(5)
C32 0.0190(7) 0.0207(7) 0.0187(7) -0.0034(5) -0.0016(5) -0.0062(5)
C33 0.0354(9) 0.0302(8) 0.0183(7) -0.0068(6) -0.0046(6) -0.0134(7)

loop_
_atom_type_symbol
_atom_type_description
_atom_type_scat_dispersion_real
_atom_type_scat_dispersion_imag
_atom_type_scat_source
C C 0.0033 0.0016 'International Tables Vol C Tables 4.2.6.8 and 6.1.1.4'
H H 0.0000 0.0000 'International Tables Vol C Tables 4.2.6.8 and 6.1.1.4'
N N 0.0061 0.0033 'International Tables Vol C Tables 4.2.6.8 and 6.1.1.4'
O O 0.0106 0.0060 'International Tables Vol C Tables 4.2.6.8 and 6.1.1.4'
S S 0.1246 0.1234 'International Tables Vol C Tables 4.2.6.8 and 6.1.1.4'
Cl Cl 0.1484 0.1585 'International Tables Vol C Tables 4.2.6.8 and 6.1.1.4'

loop_
_exptl_crystal_face_index_h
_exptl_crystal_face_index_k
_exptl_crystal_face_index_l
_exptl_crystal_face_perp_dist
11 3 13 0.1286
1 12 -6 0.1130
-1 -13 5 0.1422
0 1 24 0.0954
0 -1 -24 0.0954
-12 -2 -7 0.1729
-7 -8 -19 0.1075
-8 0 17 0.1184
-4 -11 -18 0.0978
9 -1 -15 0.1653
-10 -8 -7 0.1256
-7 -12 -6 0.1124
1 12 13 0.1590
8 -2 18 0.1383
7 -9 -4 0.2056
-9 1 -18 0.1503
-2 8 -17 0.1169

loop_
_geom_angle_atom_site_label_1
_geom_angle_atom_site_label_2
_geom_angle_atom_site_label_3
_geom_angle
C1 S1 C13 103.54(7)
C18 S2 C25 91.68(6)
C32 O4 C33 114.90(11)
C17 N1 C16 119.63(11)
C17 N1 C26 123.12(11)
C26 N1 C16 116.52(11)
C2 C1 S1 115.49(11)
C6 C1 S1 124.26(11)
C6 C1 C2 120.20(13)
C3 C2 C1 120.01(14)
C2 C3 C4 120.45(14)
C5 C4 C3 119.54(13)
C4 C5 C6 121.52(14)
C1 C6 C5 118.28(13)
C1 C6 C7 124.08(12)
C5 C6 C7 117.60(12)
O1 C7 C6 119.99(12)
O1 C7 C8 120.35(13)
C6 C7 C8 119.65(12)
C9 C8 C7 117.94(12)
C13 C8 C7 123.54(12)
C13 C8 C9 118.52(12)
C10 C9 C8 122.42(13)
C9 C10 C11 117.42(13)
C9 C10 C14 120.06(12)
C11 C10 C14 122.52(12)
C12 C11 C10 121.69(13)
C11 C12 C13 120.05(13)
C8 C13 S1 124.67(10)
C12 C13 S1 115.44(11)
C12 C13 C8 119.89(13)
C10 C14 C15 115.53(12)
C16 C15 C14 110.37(11)
N1 C16 C15 112.41(11)
O2 C17 N1 123.84(12)
O2 C17 C18 119.03(12)
N1 C17 C18 117.10(11)
C17 C18 S2 118.14(9)
C19 C18 S2 111.64(10)
C19 C18 C17 129.54(12)
C18 C19 Cl1 124.69(11)
C18 C19 C20 114.44(12)
C20 C19 Cl1 120.74(10)
C21 C20 C19 129.73(12)
C21 C20 C25 119.74(12)
C25 C20 C19 110.51(11)
C22 C21 C20 119.13(12)
C21 C22 C23 120.86(13)
C22 C23 C32 121.45(12)
C24 C23 C22 120.88(12)
C24 C23 C32 117.67(12)
C23 C24 C25 118.38(12)
C20 C25 S2 111.67(10)
C24 C25 S2 127.32(10)
C24 C25 C20 120.99(12)
C27 C26 N1 120.28(12)
C27 C26 C31 120.71(13)
C31 C26 N1 118.88(12)
C28 C27 C26 119.37(13)
C29 C28 C27 120.25(14)
C30 C29 C28 119.99(13)
C29 C30 C31 120.50(13)
C30 C31 C26 119.16(13)
O3 C32 O4 123.57(13)
O3 C32 C23 124.22(13)
O4 C32 C23 112.21(12)

loop_
_geom_bond_atom_site_label_1
_geom_bond_atom_site_label_2
_geom_bond_distance
Cl1 C19 1.7209(13)
S1 C1 1.7411(14)
S1 C13 1.7451(14)
S2 C18 1.7363(13)
S2 C25 1.7372(13)
O1 C7 1.2259(18)
O2 C17 1.2301(16)
O3 C32 1.2046(18)
O4 C32 1.3394(17)
O4 C33 1.4481(17)
N1 C16 1.4749(16)
N1 C17 1.3491(18)
N1 C26 1.4362(17)
C1 C2 1.404(2)
C1 C6 1.401(2)
C2 C3 1.377(2)
C3 C4 1.398(2)
C4 C5 1.374(2)
C5 C6 1.4052(19)
C6 C7 1.4786(19)
C7 C8 1.4808(18)
C8 C9 1.4035(19)
C8 C13 1.3994(19)
C9 C10 1.3860(19)
C10 C11 1.403(2)
C10 C14 1.5122(19)
C11 C12 1.379(2)
C12 C13 1.3971(19)
C14 C15 1.5280(18)
C15 C16 1.5219(19)
C17 C18 1.5027(18)
C18 C19 1.3558(19)
C19 C20 1.4355(18)
C20 C21 1.4010(19)
C20 C25 1.4081(18)
C21 C22 1.3777(19)
C22 C23 1.4034(19)
C23 C24 1.3862(19)
C23 C32 1.4927(18)
C24 C25 1.3958(18)
C26 C27 1.390(2)
C26 C31 1.3908(18)
C27 C28 1.390(2)
C28 C29 1.386(2)
C29 C30 1.383(2)
C30 C31 1.389(2)

loop_
_exptl_oxdiff_crystal_face_indexfrac_h
_exptl_oxdiff_crystal_face_indexfrac_k
_exptl_oxdiff_crystal_face_indexfrac_l
_exptl_oxdiff_crystal_face_x
_exptl_oxdiff_crystal_face_y
_exptl_oxdiff_crystal_face_z
11.0000 3.0000 13.0000 0.0867 -0.9849 0.2327
1.0000 12.0000 -6.0000 0.9129 0.1776 0.3161
-1.0000 -13.0000 5.0000 -0.9472 -0.1791 -0.3881
0.0000 1.0000 24.0000 -0.5779 -0.3024 0.7410
-0.0000 -1.0000 -24.0000 0.5779 0.3024 -0.7410
-12.0000 -2.0000 -7.0000 -0.2082 0.9982 0.0097
-7.0000 -8.0000 -19.0000 -0.1404 0.6790 -0.7217
-8.0000 0.0000 17.0000 -0.6343 0.3988 0.6939
-4.0000 -11.0000 -18.0000 -0.2814 0.3879 -0.8963
9.0000 -1.0000 -15.0000 0.5429 -0.5179 -0.7036
-10.0000 -8.0000 -7.0000 -0.5280 0.7542 -0.2979
-7.0000 -12.0000 -6.0000 -0.7299 0.4485 -0.5155
1.0000 12.0000 13.0000 0.4072 -0.0734 0.8687
8.0000 -2.0000 18.0000 -0.4190 -0.8906 0.2381
7.0000 -9.0000 -4.0000 -0.2823 -0.6249 -0.6775
-9.0000 1.0000 -18.0000 0.3354 0.9538 -0.2562
-2.0000 8.0000 -17.0000 0.8940 0.4980 -0.1009
